data_2215714
loop_
_publ_author_name
'Liu, Xiao-Ming'
'Gao, Wei'
'Li, Bao'
'Ni, Jian-Guo'
'Mu, Ying'

_publ_section_title
{<i>N</i>-[2-(2,6-Dimethylphenylamino)benzylidene]-2,6-dimethylaniline-\k^2^<i>N</i>,<i>N</i>'}dimethylaluminium(III)
_journal_issue 10
_journal_name_full 'Acta Crystallographica Section E'
_journal_page_first m2549
_journal_paper_doi 10.1107/S1600536807044388
_journal_volume 63
_journal_year 2007
_chemical_formula_iupac '[Al (C H3)2 (C23 H23 N2)]'
_chemical_formula_moiety 'C25 H29 Al N2'
_chemical_formula_sum 'C25 H29 Al N2'
_chemical_formula_weight 384.48
_chemical_name_systematic
;
{N-[2-(2,6-Dimethylphenylamino)benzylidene]-2,6-dimethylaniline-
\k^2^<i>N</i>,<i>N</i>'}dimethylaluminium(III)
;
_space_group_IT_number 14
_symmetry_cell_setting monoclinic
_symmetry_space_group_name_Hall '-P 2ybc'
_symmetry_space_group_name_H-M 'P 1 21/c 1'
_atom_sites_solution_hydrogens geom
_atom_sites_solution_primary direct
_atom_sites_solution_secondary difmap
_audit_creation_method SHELXL97
_cell_angle_alpha 90.00
_cell_angle_beta 111.64(3)
_cell_angle_gamma 90.00
_cell_formula_units_Z 4
_cell_length_a 9.0483(18)
_cell_length_b 11.045(2)
_cell_length_c 24.192(5)
_cell_measurement_reflns_used 11340
_cell_measurement_temperature 293(2)
_cell_measurement_theta_max 54.90
_cell_measurement_theta_min 5.82
_cell_volume 2247.3(9)
_computing_cell_refinement 'RAPID-AUTO (Rigaku, 1998)'
_computing_data_collection 'RAPID-AUTO (Rigaku, 1998)'
_computing_data_reduction 'CrystalStructure (Rigaku/MSC, 2002)'
_computing_molecular_graphics 'XP (Sheldrick, 1993)'
_computing_publication_material 'SHELXL97 (Sheldrick, 1997)'
_computing_structure_refinement 'SHELXL97 (Sheldrick, 1997)'
_computing_structure_solution 'SHELXS97 (Sheldrick, 1997)'
_diffrn_ambient_temperature 293(2)
_diffrn_measured_fraction_theta_full 0.991
_diffrn_measured_fraction_theta_max 0.991
_diffrn_measurement_device_type 'Rigaku R-AXIS RAPID'
_diffrn_measurement_method \w
_diffrn_radiation_monochromator graphite
_diffrn_radiation_source 'fine-focus sealed tube'
_diffrn_radiation_type MoK\a
_diffrn_radiation_wavelength 0.71073
_diffrn_reflns_av_R_equivalents 0.0427
_diffrn_reflns_av_sigmaI/netI 0.0822
_diffrn_reflns_limit_h_max 0
_diffrn_reflns_limit_h_min -11
_diffrn_reflns_limit_k_max 0
_diffrn_reflns_limit_k_min -14
_diffrn_reflns_limit_l_max 31
_diffrn_reflns_limit_l_min -28
_diffrn_reflns_number 11340
_diffrn_reflns_theta_full 27.48
_diffrn_reflns_theta_max 27.48
_diffrn_reflns_theta_min 1.81
_diffrn_standards_decay_% 0
_diffrn_standards_interval_count 0
_diffrn_standards_interval_time 0
_diffrn_standards_number 0
_exptl_absorpt_coefficient_mu 0.102
_exptl_absorpt_correction_T_max 0.9848
_exptl_absorpt_correction_T_min 0.9809
_exptl_absorpt_correction_type multi-scan
_exptl_absorpt_process_details '(ABSCOR; Higashi, 1995)'
_exptl_crystal_colour yellow
_exptl_crystal_density_diffrn 1.136
_exptl_crystal_density_method 'not measured'
_exptl_crystal_description block
_exptl_crystal_F_000 824
_exptl_crystal_size_max 0.19
_exptl_crystal_size_mid 0.18
_exptl_crystal_size_min 0.15
_refine_diff_density_max 0.156
_refine_diff_density_min -0.183
_refine_ls_extinction_method none
_refine_ls_goodness_of_fit_ref 0.962
_refine_ls_hydrogen_treatment constr
_refine_ls_matrix_type full
_refine_ls_number_parameters 259
_refine_ls_number_reflns 5115
_refine_ls_number_restraints 0
_refine_ls_restrained_S_all 0.962
_refine_ls_R_factor_all 0.0990
_refine_ls_R_factor_gt 0.0469
_refine_ls_shift/su_max 0.002
_refine_ls_shift/su_mean 0.000
_refine_ls_structure_factor_coef Fsqd
_refine_ls_weighting_details 'calc w = 1/[\s^2^(Fo^2^)+(0.0378P)^2^] where P=(Fo^2^+2Fc^2^)/3'
_refine_ls_weighting_scheme calc
_refine_ls_wR_factor_gt 0.0953
_refine_ls_wR_factor_ref 0.1055
_reflns_number_gt 2682
_reflns_number_total 5115
_reflns_threshold_expression I>2\s(I)
_cod_data_source_file zl2062.cif
_cod_data_source_block I
_cod_original_cell_volume 2247.3(8)
_cod_original_sg_symbol_H-M 'P 21/c'
_cod_database_code 2215714
_cod_database_fobs_code 2215714

loop_
_symmetry_equiv_pos_as_xyz
'x, y, z'
'-x, y+1/2, -z+1/2'
'-x, -y, -z'
'x, -y-1/2, z-1/2'

loop_
_atom_site_type_symbol
_atom_site_label
_atom_site_fract_x
_atom_site_fract_y
_atom_site_fract_z
_atom_site_U_iso_or_equiv
_atom_site_adp_type
_atom_site_calc_flag
_atom_site_refinement_flags
_atom_site_occupancy
Al Al1 0.26222(6) 0.28378(5) 0.10575(2) 0.04098(16) Uani d . 1
N N1 0.41224(16) 0.39710(13) 0.15157(6) 0.0402(4) Uani d . 1
N N2 0.39168(17) 0.23307(13) 0.06112(6) 0.0405(4) Uani d . 1
C C1 0.5702(2) 0.40123(15) 0.16054(7) 0.0388(4) Uani d . 1
C C2 0.6757(2) 0.47997(17) 0.20191(8) 0.0499(5) Uani d . 1
H H2 0.6370 0.5323 0.2235 0.060 Uiso calc R 1
C C3 0.8334(2) 0.48160(19) 0.21122(9) 0.0563(5) Uani d . 1
H H3 0.9001 0.5342 0.2395 0.068 Uiso calc R 1
C C4 0.8975(2) 0.40686(19) 0.17966(9) 0.0600(6) Uani d . 1
H H4 1.0057 0.4085 0.1867 0.072 Uiso calc R 1
C C5 0.7995(2) 0.33225(18) 0.13870(9) 0.0539(5) Uani d . 1
H H5 0.8413 0.2825 0.1171 0.065 Uiso calc R 1
C C6 0.6352(2) 0.32662(16) 0.12728(8) 0.0410(4) Uani d . 1
C C7 0.5424(2) 0.25570(16) 0.07846(8) 0.0466(5) Uani d . 1
H H7 0.5956 0.2210 0.0560 0.056 Uiso calc R 1
C C8 0.3519(2) 0.48571(17) 0.18158(8) 0.0435(5) Uani d . 1
C C9 0.3534(2) 0.4627(2) 0.23841(9) 0.0545(5) Uani d . 1
C C10 0.2850(3) 0.5477(3) 0.26395(11) 0.0775(8) Uani d . 1
H H10 0.2853 0.5347 0.3020 0.093 Uiso calc R 1
C C11 0.2172(3) 0.6506(3) 0.23360(15) 0.0872(9) Uani d . 1
H H11 0.1694 0.7057 0.2509 0.105 Uiso calc R 1
C C12 0.2188(3) 0.6734(2) 0.17843(14) 0.0799(8) Uani d . 1
H H12 0.1724 0.7439 0.1585 0.096 Uiso calc R 1
C C13 0.2891(2) 0.59224(18) 0.15176(10) 0.0582(6) Uani d . 1
C C14 0.4301(3) 0.3531(2) 0.27284(9) 0.0817(7) Uani d . 1
H H14A 0.4346 0.2906 0.2459 0.123 Uiso calc R 1
H H14B 0.3691 0.3252 0.2955 0.123 Uiso calc R 1
H H14C 0.5359 0.3728 0.2993 0.123 Uiso calc R 1
C C15 0.3006(3) 0.6233(2) 0.09329(11) 0.0847(8) Uani d . 1
H H15A 0.2323 0.6907 0.0759 0.127 Uiso calc R 1
H H15B 0.2685 0.5548 0.0671 0.127 Uiso calc R 1
H H15C 0.4084 0.6442 0.0993 0.127 Uiso calc R 1
C C16 0.3169(2) 0.17614(18) 0.00394(9) 0.0485(5) Uani d . 1
C C17 0.2837(3) 0.0534(2) 0.00084(11) 0.0667(6) Uani d . 1
C C18 0.1980(3) 0.0062(3) -0.05477(15) 0.0936(9) Uani d . 1
H H18 0.1706 -0.0754 -0.0583 0.112 Uiso calc R 1
C C19 0.1535(3) 0.0758(4) -0.10386(15) 0.1062(12) Uani d . 1
H H19 0.0949 0.0419 -0.1406 0.127 Uiso calc R 1
C C20 0.1932(3) 0.1959(3) -0.10033(11) 0.0879(8) Uani d . 1
H H20 0.1643 0.2422 -0.1348 0.106 Uiso calc R 1
C C21 0.2751(3) 0.2486(2) -0.04632(9) 0.0607(6) Uani d . 1
C C22 0.3397(4) -0.0260(2) 0.05438(13) 0.1026(10) Uani d . 1
H H22A 0.3767 0.0232 0.0896 0.154 Uiso calc R 1
H H22B 0.4250 -0.0763 0.0531 0.154 Uiso calc R 1
H H22C 0.2535 -0.0761 0.0549 0.154 Uiso calc R 1
C C23 0.3145(3) 0.3815(2) -0.04262(11) 0.0872(8) Uani d . 1
H H23A 0.2651 0.4178 -0.0811 0.131 Uiso calc R 1
H H23B 0.4277 0.3916 -0.0294 0.131 Uiso calc R 1
H H23C 0.2760 0.4199 -0.0150 0.131 Uiso calc R 1
C C24 0.0638(2) 0.35035(19) 0.05008(9) 0.0601(6) Uani d . 1
H H24A 0.0194 0.4049 0.0707 0.090 Uiso calc R 1
H H24B -0.0098 0.2857 0.0330 0.090 Uiso calc R 1
H H24C 0.0841 0.3932 0.0191 0.090 Uiso calc R 1
C C25 0.2286(3) 0.15255(19) 0.15330(9) 0.0702(6) Uani d . 1
H H25A 0.3293 0.1184 0.1775 0.105 Uiso calc R 1
H H25B 0.1638 0.0912 0.1275 0.105 Uiso calc R 1
H H25C 0.1761 0.1832 0.1784 0.105 Uiso calc R 1

loop_
_atom_site_aniso_label
_atom_site_aniso_U_11
_atom_site_aniso_U_22
_atom_site_aniso_U_33
_atom_site_aniso_U_12
_atom_site_aniso_U_13
_atom_site_aniso_U_23
Al1 0.0376(3) 0.0463(3) 0.0386(3) -0.0041(3) 0.0135(2) 0.0009(3)
N1 0.0371(8) 0.0443(9) 0.0402(9) -0.0009(7) 0.0156(7) -0.0046(7)
N2 0.0405(8) 0.0392(9) 0.0421(9) -0.0055(7) 0.0157(7) -0.0019(7)
C1 0.0395(10) 0.0405(10) 0.0336(10) -0.0042(9) 0.0101(8) 0.0022(8)
C2 0.0459(12) 0.0568(12) 0.0485(12) -0.0062(10) 0.0189(10) -0.0105(10)
C3 0.0451(12) 0.0671(14) 0.0543(13) -0.0140(11) 0.0156(10) -0.0128(11)
C4 0.0416(11) 0.0752(15) 0.0658(14) -0.0104(11) 0.0230(11) -0.0070(12)
C5 0.0461(12) 0.0606(13) 0.0611(13) -0.0036(10) 0.0268(10) -0.0095(11)
C6 0.0388(10) 0.0452(11) 0.0427(11) -0.0041(9) 0.0194(9) -0.0028(9)
C7 0.0516(12) 0.0442(11) 0.0501(12) -0.0008(9) 0.0258(10) -0.0031(9)
C8 0.0316(10) 0.0481(11) 0.0469(12) -0.0040(9) 0.0100(8) -0.0101(10)
C9 0.0418(11) 0.0733(14) 0.0497(12) -0.0071(11) 0.0183(10) -0.0194(12)
C10 0.0575(15) 0.110(2) 0.0721(17) -0.0199(15) 0.0314(13) -0.0425(16)
C11 0.0515(15) 0.088(2) 0.127(3) -0.0092(14) 0.0383(17) -0.058(2)
C12 0.0567(15) 0.0547(14) 0.116(2) 0.0038(11) 0.0168(15) -0.0218(15)
C13 0.0479(12) 0.0480(12) 0.0686(15) -0.0024(11) 0.0098(11) -0.0129(11)
C14 0.0947(18) 0.1040(19) 0.0463(14) 0.0072(17) 0.0257(13) 0.0064(14)
C15 0.0993(19) 0.0548(14) 0.084(2) -0.0010(14) 0.0152(15) 0.0136(13)
C16 0.0424(11) 0.0557(12) 0.0487(12) -0.0046(10) 0.0183(9) -0.0144(10)
C17 0.0647(14) 0.0544(14) 0.0845(18) -0.0083(12) 0.0317(13) -0.0254(13)
C18 0.0756(19) 0.0850(19) 0.116(2) -0.0164(16) 0.0305(19) -0.054(2)
C19 0.0681(18) 0.157(3) 0.083(2) -0.012(2) 0.0155(16) -0.073(2)
C20 0.0721(17) 0.138(3) 0.0485(15) 0.0066(18) 0.0157(12) -0.0192(17)
C21 0.0583(13) 0.0787(16) 0.0478(13) 0.0008(12) 0.0228(10) -0.0080(11)
C22 0.137(3) 0.0426(14) 0.138(3) -0.0030(16) 0.062(2) -0.0014(16)
C23 0.118(2) 0.0892(19) 0.0665(17) 0.0023(17) 0.0486(16) 0.0222(14)
C24 0.0433(11) 0.0760(15) 0.0568(13) 0.0023(11) 0.0134(10) 0.0072(11)
C25 0.0751(16) 0.0721(15) 0.0663(16) -0.0134(13) 0.0292(12) 0.0093(12)

loop_
_atom_type_symbol
_atom_type_description
_atom_type_scat_dispersion_real
_atom_type_scat_dispersion_imag
_atom_type_scat_source
C C 0.0033 0.0016 'International Tables Vol C Tables 4.2.6.8 and 6.1.1.4'
H H 0.0000 0.0000 'International Tables Vol C Tables 4.2.6.8 and 6.1.1.4'
Al Al 0.0645 0.0514 'International Tables Vol C Tables 4.2.6.8 and 6.1.1.4'
N N 0.0061 0.0033 'International Tables Vol C Tables 4.2.6.8 and 6.1.1.4'

loop_
_geom_angle_atom_site_label_1
_geom_angle_atom_site_label_2
_geom_angle_atom_site_label_3
_geom_angle
_geom_angle_publ_flag
N1 Al1 C25 112.62(8) y
N1 Al1 N2 93.86(6) y
C25 Al1 N2 111.81(8) y
N1 Al1 C24 115.96(8) y
C25 Al1 C24 112.67(10) y
N2 Al1 C24 108.36(8) y
C1 N1 C8 117.81(14) ?
C1 N1 Al1 127.06(12) ?
C8 N1 Al1 115.10(10) ?
C7 N2 C16 117.44(15) ?
C7 N2 Al1 122.85(12) ?
C16 N2 Al1 119.52(11) ?
N1 C1 C2 122.15(16) ?
N1 C1 C6 121.20(15) ?
C2 C1 C6 116.63(16) ?
C3 C2 C1 121.57(18) ?
C3 C2 H2 119.2 ?
C1 C2 H2 119.2 ?
C2 C3 C4 121.76(19) ?
C2 C3 H3 119.1 ?
C4 C3 H3 119.1 ?
C5 C4 C3 118.37(18) ?
C5 C4 H4 120.8 ?
C3 C4 H4 120.8 ?
C4 C5 C6 122.28(19) ?
C4 C5 H5 118.9 ?
C6 C5 H5 118.9 ?
C7 C6 C5 116.65(17) ?
C7 C6 C1 123.64(16) ?
C5 C6 C1 119.34(16) ?
N2 C7 C6 127.61(17) ?
N2 C7 H7 116.2 ?
C6 C7 H7 116.2 ?
C13 C8 C9 121.40(18) ?
C13 C8 N1 118.19(17) ?
C9 C8 N1 120.39(17) ?
C10 C9 C8 118.2(2) ?
C10 C9 C14 119.6(2) ?
C8 C9 C14 122.25(18) ?
C11 C10 C9 120.5(2) ?
C11 C10 H10 119.7 ?
C9 C10 H10 119.7 ?
C12 C11 C10 120.9(2) ?
C12 C11 H11 119.5 ?
C10 C11 H11 119.5 ?
C11 C12 C13 120.5(2) ?
C11 C12 H12 119.7 ?
C13 C12 H12 119.7 ?
C8 C13 C12 118.4(2) ?
C8 C13 C15 121.89(19) ?
C12 C13 C15 119.7(2) ?
C9 C14 H14A 109.5 ?
C9 C14 H14B 109.5 ?
H14A C14 H14B 109.5 ?
C9 C14 H14C 109.5 ?
H14A C14 H14C 109.5 ?
H14B C14 H14C 109.5 ?
C13 C15 H15A 109.5 ?
C13 C15 H15B 109.5 ?
H15A C15 H15B 109.5 ?
C13 C15 H15C 109.5 ?
H15A C15 H15C 109.5 ?
H15B C15 H15C 109.5 ?
C17 C16 C21 122.3(2) ?
C17 C16 N2 119.67(19) ?
C21 C16 N2 118.02(18) ?
C18 C17 C16 117.0(2) ?
C18 C17 C22 120.8(2) ?
C16 C17 C22 122.1(2) ?
C19 C18 C17 121.4(3) ?
C19 C18 H18 119.3 ?
C17 C18 H18 119.3 ?
C18 C19 C20 120.8(3) ?
C18 C19 H19 119.6 ?
C20 C19 H19 119.6 ?
C19 C20 C21 120.5(3) ?
C19 C20 H20 119.7 ?
C21 C20 H20 119.7 ?
C20 C21 C16 117.9(2) ?
C20 C21 C23 120.2(2) ?
C16 C21 C23 121.9(2) ?
C17 C22 H22A 109.5 ?
C17 C22 H22B 109.5 ?
H22A C22 H22B 109.5 ?
C17 C22 H22C 109.5 ?
H22A C22 H22C 109.5 ?
H22B C22 H22C 109.5 ?
C21 C23 H23A 109.5 ?
C21 C23 H23B 109.5 ?
H23A C23 H23B 109.5 ?
C21 C23 H23C 109.5 ?
H23A C23 H23C 109.5 ?
H23B C23 H23C 109.5 ?
Al1 C24 H24A 109.5 ?
Al1 C24 H24B 109.5 ?
H24A C24 H24B 109.5 ?
Al1 C24 H24C 109.5 ?
H24A C24 H24C 109.5 ?
H24B C24 H24C 109.5 ?
Al1 C25 H25A 109.5 ?
Al1 C25 H25B 109.5 ?
H25A C25 H25B 109.5 ?
Al1 C25 H25C 109.5 ?
H25A C25 H25C 109.5 ?
H25B C25 H25C 109.5 ?

loop_
_geom_bond_atom_site_label_1
_geom_bond_atom_site_label_2
_geom_bond_distance
_geom_bond_publ_flag
Al1 N1 1.8783(15) y
Al1 C25 1.943(2) y
Al1 N2 1.9453(15) y
Al1 C24 1.948(2) y
N1 C1 1.365(2) ?
N1 C8 1.441(2) ?
N2 C7 1.295(2) ?
N2 C16 1.441(2) ?
C1 C2 1.402(2) ?
C1 C6 1.422(2) ?
C2 C3 1.360(3) ?
C2 H2 0.9300 ?
C3 C4 1.388(3) ?
C3 H3 0.9300 ?
C4 C5 1.342(3) ?
C4 H4 0.9300 ?
C5 C6 1.410(2) ?
C5 H5 0.9300 ?
C6 C7 1.408(2) ?
C7 H7 0.9300 ?
C8 C13 1.387(3) ?
C8 C9 1.393(3) ?
C9 C10 1.388(3) ?
C9 C14 1.488(3) ?
C10 C11 1.369(3) ?
C10 H10 0.9300 ?
C11 C12 1.364(4) ?
C11 H11 0.9300 ?
C12 C13 1.389(3) ?
C12 H12 0.9300 ?
C13 C15 1.496(3) ?
C14 H14A 0.9600 ?
C14 H14B 0.9600 ?
C14 H14C 0.9600 ?
C15 H15A 0.9600 ?
C15 H15B 0.9600 ?
C15 H15C 0.9600 ?
C16 C17 1.384(3) ?
C16 C21 1.387(3) ?
C17 C18 1.384(3) ?
C17 C22 1.490(3) ?
C18 C19 1.346(4) ?
C18 H18 0.9300 ?
C19 C20 1.369(4) ?
C19 H19 0.9300 ?
C20 C21 1.371(3) ?
C20 H20 0.9300 ?
C21 C23 1.506(3) ?
C22 H22A 0.9600 ?
C22 H22B 0.9600 ?
C22 H22C 0.9600 ?
C23 H23A 0.9600 ?
C23 H23B 0.9600 ?
C23 H23C 0.9600 ?
C24 H24A 0.9600 ?
C24 H24B 0.9600 ?
C24 H24C 0.9600 ?
C25 H25A 0.9600 ?
C25 H25B 0.9600 ?
C25 H25C 0.9600 ?
